data_2004316
loop_
_publ_author_name
'Wolska, I.'
'Borowiak, T.'

_publ_section_title
;
 2-Cyano-2-phenylsparteine
;
_journal_issue 12
_journal_name_full 'Acta Crystallographica Section C'
_journal_page_first 2716
_journal_page_last 2718
_journal_paper_doi 10.1107/S0108270195007931
_journal_volume 51
_journal_year 1995
_chemical_formula_moiety 'C22 H29 N3'
_chemical_formula_sum 'C22 H29 N3'
_chemical_formula_weight 335.48
_chemical_name_systematic
;
 ?
;
_space_group_IT_number 19
_symmetry_cell_setting orthorhombic
_symmetry_space_group_name_Hall 'P 2ac 2ab'
_symmetry_space_group_name_H-M 'P 21 21 21'
_audit_creation_method SHELXL
_cell_angle_alpha 90.00
_cell_angle_beta 90.00
_cell_angle_gamma 90.00
_cell_formula_units_Z 4
_cell_length_a 6.5740(10)
_cell_length_b 16.083(3)
_cell_length_c 18.257(3)
_cell_measurement_reflns_used 19
_cell_measurement_temperature 293(2)
_cell_measurement_theta_max 22.54
_cell_measurement_theta_min 8.71
_cell_volume 1930.3(6)
_computing_cell_refinement 'Kuma KM-4 User's Guide (Kuma Diffraction, 1992)'
_computing_data_collection 'Kuma KM-4 User's Guide (Kuma Diffraction, 1992)'
_computing_data_reduction 'Kuma KM-4 User's Guide (Kuma Diffraction, 1992)'
_computing_molecular_graphics ' Stereochemical Workstation Operation Manual (Siemens, 1989)'
_computing_publication_material 'SHELXL93 (Sheldrick, 1993)'
_computing_structure_refinement 'SHELXL-93 (Sheldrick, 1993)'
_computing_structure_solution 'SHELXS-86 (Sheldrick, 1990)'
_diffrn_ambient_temperature 293(2)
_diffrn_measurement_device 'KM-4 four circle diffractometer'
_diffrn_measurement_method \w/2\q
_diffrn_radiation_monochromator graphite
_diffrn_radiation_source 'x-ray tube'
_diffrn_radiation_type CuK\a
_diffrn_radiation_wavelength 1.54178
_diffrn_reflns_av_R_equivalents 0.0000
_diffrn_reflns_av_sigmaI/netI 0.0260
_diffrn_reflns_limit_h_max 7
_diffrn_reflns_limit_h_min 0
_diffrn_reflns_limit_k_max 17
_diffrn_reflns_limit_k_min 0
_diffrn_reflns_limit_l_max 20
_diffrn_reflns_limit_l_min 0
_diffrn_reflns_number 1563
_diffrn_reflns_theta_max 59.88
_diffrn_reflns_theta_min 3.66
_diffrn_standards_decay_% 3.8
_diffrn_standards_interval_count 100
_diffrn_standards_number 2
_exptl_absorpt_coefficient_mu 0.521
_exptl_absorpt_correction_type none
_exptl_crystal_colour colourless
_exptl_crystal_density_diffrn 1.154
_exptl_crystal_density_meas ?
_exptl_crystal_description prism
_exptl_crystal_F_000 728
_exptl_crystal_size_max 0.25
_exptl_crystal_size_mid 0.2
_exptl_crystal_size_min 0.2
_refine_diff_density_max 0.216
_refine_diff_density_min -0.163
_refine_ls_abs_structure_details 'Flack (1983), Acta Cryst. A39, 876-881'
_refine_ls_abs_structure_Flack -0.1(12)
_refine_ls_extinction_coef 0.021(2)
_refine_ls_extinction_method SHELXL
_refine_ls_goodness_of_fit_all 1.056
_refine_ls_goodness_of_fit_obs 1.100
_refine_ls_hydrogen_treatment noref
_refine_ls_matrix_type full
_refine_ls_number_parameters 227
_refine_ls_number_reflns 1563
_refine_ls_number_restraints 0
_refine_ls_restrained_S_all 1.100
_refine_ls_restrained_S_obs 1.100
_refine_ls_R_factor_all 0.0728
_refine_ls_R_factor_obs 0.0470
_refine_ls_shift/esd_max <0.001
_refine_ls_shift/esd_mean 0.000
_refine_ls_structure_factor_coef Fsqd
_refine_ls_weighting_details 'w=1/[\s^2^(Fo^2^)+(0.1086P)^2^+0.1079P] where P=(Fo^2^+2Fc^2^)/3'
_refine_ls_weighting_scheme calc
_refine_ls_wR_factor_all 0.1229
_refine_ls_wR_factor_obs 0.1229
_reflns_number_observed 1147
_reflns_number_total 1563
_reflns_observed_criterion >2sigma(I)
_cod_data_source_file sx1000.cif
_cod_data_source_block 2-cyano-2-phenylsparteine
_cod_depositor_comments
;
The following automatic conversions were performed:

'_exptl_crystal_density_meas' value 'not measured' was changed to '?'
- the value is perceived as not measured.

Automatic conversion script
Id: cif_fix_values 3008 2015-01-20 13:52:24Z robertas 

The following automatic conversions were performed:

'_refine_ls_weighting_scheme' value 'calc
w=1/[\s^2^(Fo^2^)+(0.1086P)^2^+0.1079P] where P=(Fo^2^+2Fc^2^)/3' was
changed to 'calc'. New tag '_refine_ls_weighting_details' was
created. The value of the new tag was set to
'w=1/[\s^2^(Fo^2^)+(0.1086P)^2^+0.1079P] where P=(Fo^2^+2Fc^2^)/3'.

Automatic conversion script
Id: cif_fix_values 3143 2015-03-26 13:38:13Z robertas 
;
_cod_database_code 2004316

loop_
_symmetry_equiv_pos_as_xyz
'x, y, z'
'-x+1/2, -y, z+1/2'
'-x, y+1/2, -z+1/2'
'x+1/2, -y+1/2, -z'

loop_
_atom_site_aniso_label
_atom_site_aniso_U_11
_atom_site_aniso_U_22
_atom_site_aniso_U_33
_atom_site_aniso_U_12
_atom_site_aniso_U_13
_atom_site_aniso_U_23
N1 0.057(2) 0.040(2) 0.0465(13) 0.0021(13) -0.0051(14) -0.0014(12)
C2 0.054(2) 0.044(2) 0.054(2) 0.003(2) -0.003(2) 0.002(2)
C3 0.057(2) 0.051(2) 0.064(2) 0.009(2) -0.005(2) 0.004(2)
C4 0.064(2) 0.067(2) 0.053(2) 0.007(2) -0.007(2) 0.009(2)
C5 0.076(3) 0.060(2) 0.046(2) -0.002(2) -0.012(2) -0.004(2)
C6 0.062(2) 0.049(2) 0.0423(15) 0.002(2) 0.000(2) -0.0021(14)
C7 0.066(2) 0.047(2) 0.051(2) 0.002(2) 0.003(2) -0.010(2)
C8 0.063(2) 0.049(2) 0.069(2) 0.009(2) 0.007(2) 0.001(2)
C9 0.059(2) 0.048(2) 0.068(2) 0.003(2) -0.011(2) 0.005(2)
C10 0.052(2) 0.052(2) 0.066(2) -0.001(2) -0.014(2) 0.003(2)
C11 0.062(2) 0.047(2) 0.055(2) 0.004(2) -0.010(2) -0.005(2)
C12 0.085(3) 0.074(3) 0.068(2) -0.003(2) -0.022(2) 0.012(2)
C13 0.121(4) 0.084(3) 0.055(2) 0.004(3) -0.005(3) 0.009(2)
C14 0.102(3) 0.087(3) 0.058(2) -0.007(3) 0.012(2) 0.009(2)
C15 0.075(3) 0.076(3) 0.058(2) -0.009(2) 0.008(2) 0.002(2)
N16 0.061(2) 0.054(2) 0.0493(15) -0.0016(15) -0.0004(15) 0.0022(14)
C17 0.058(2) 0.052(2) 0.051(2) -0.007(2) -0.001(2) 0.002(2)
C18 0.064(2) 0.052(2) 0.062(2) 0.001(2) 0.001(2) 0.001(2)
N19 0.070(2) 0.083(3) 0.086(2) -0.004(2) 0.011(2) 0.006(2)
C20 0.073(2) 0.043(2) 0.059(2) 0.001(2) -0.004(2) -0.002(2)
C21 0.100(3) 0.052(2) 0.074(2) -0.018(2) -0.004(3) -0.005(2)
C22 0.157(6) 0.053(3) 0.092(3) -0.025(3) -0.024(4) -0.015(3)
C23 0.168(6) 0.071(3) 0.077(3) 0.006(4) 0.004(4) -0.030(3)
C24 0.123(5) 0.094(4) 0.085(3) -0.001(4) 0.023(3) -0.035(3)
C25 0.091(3) 0.073(3) 0.072(2) -0.012(2) 0.016(2) -0.019(2)

loop_
_atom_site_label
_atom_site_occupancy
_atom_site_fract_x
_atom_site_fract_y
_atom_site_fract_z
_atom_site_U_iso_or_equiv
_atom_site_thermal_displace_type
_atom_site_calc_flag
_atom_site_refinement_flags
_atom_site_type_symbol
N1 1 .1356(4) .1207(2) .29394(13) .0477(7) Uani d . N
C2 1 .1315(5) .2102(2) .2771(2) .0508(9) Uani d . C
C3 1 -.0626(6) .2327(2) .2343(2) .0574(10) Uani d . C
H3A 1 -.0628(6) .2911(2) .2232(2) .080 Uiso d R H
H3B 1 -0.1774(6) .2213(2) .2652(2) .080 Uiso d R H
C4 1 -.0860(7) .1820(2) .1655(2) .0613(10) Uani d . C
H4A 1 .0263(7) .1940(2) .1336(2) .080 Uiso d R H
H4B 1 -0.2101(7) .1958(2) .1406(2) .080 Uiso d R H
C5 1 -.0816(7) .0902(2) .1857(2) .0607(10) Uani d . C
H5A 1 -.0939(7) .0563(2) .1426(2) .080 Uiso d R H
H5B 1 -0.1960(7) .0788(2) .2168(2) .080 Uiso d R H
C6 1 .1074(6) .0674(2) .2281(2) .0512(9) Uani d . C
H6A 1 .2214(6) .0759(2) .1961(2) .080 Uiso d R H
C7 1 .1060(6) -.0235(2) .2522(2) .0547(9) Uani d . C
H7A 1 .0834(6) -.0579(2) .2100(2) .080 Uiso d R H
C8 1 .3119(6) -.0455(2) .2846(2) .0606(10) Uani d . C
H8A 1 .4175(6) -.0311(2) .2505(2) .080 Uiso d R H
H8B 1 .3215(6) -0.1038(2) .2952(2) .080 Uiso d R H
C9 1 .3315(6) .0055(2) .3539(2) .0584(9) Uani d . C
H9A 1 .4624(6) -.0049(2) .3753(2) .080 Uiso d R H
C10 1 .3222(6) .0976(2) .3343(2) .0564(10) Uani d . C
H10A 1 .3268(6) .1300(2) .3784(2) .080 Uiso d R H
H10B 1 .4378(6) .1126(2) .3050(2) .080 Uiso d R H
C11 1 .1693(6) -.0227(2) .4103(2) .0544(9) Uani d . C
H11A 1 .1001(6) .0257(2) .4283(2) .080 Uiso d R H
C12 1 .2648(7) -.0684(3) .4744(2) .0757(12) Uani d . C
H12A 1 .3587(7) -.0322(3) .4990(2) .080 Uiso d R H
H12B 1 .3396(7) -0.1151(3) .4557(2) .080 Uiso d R H
C13 1 .1068(8) -.0994(3) .5285(2) .0866(14) Uani d . C
H13A 1 .0441(8) -.0524(3) .5518(2) .080 Uiso d R H
H13B 1 .1705(8) -0.1325(3) .5657(2) .080 Uiso d R H
C14 1 -.0558(8) -0.1489(3) .4897(2) .0825(13) Uani d . C
H14A 1 -0.1619(8) -0.1627(3) .5238(2) .080 Uiso d R H
H14B 1 .0032(8) -0.1999(3) .4724(2) .080 Uiso d R H
C15 1 -0.1423(7) -0.1015(3) .4257(2) .0699(11) Uani d . C
H15A 1 -0.2105(7) -.0525(3) .4430(2) .080 Uiso d R H
H15B 1 -0.2398(7) -0.1355(3) .4005(2) .080 Uiso d R H
N16 1 .0206(5) -.0780(2) .37501(14) .0548(8) Uani d . N
C17 1 -.0634(6) -.0411(2) .3086(2) .0537(9) Uani d . C
H17A 1 -0.1616(6) -.0786(2) .2881(2) .080 Uiso d R H
H17B 1 -0.1309(6) .0102(2) .3201(2) .080 Uiso d R H
C18 1 .3072(6) .2326(2) .2290(2) .0591(10) Uani d . C
N19 1 .4364(6) .2479(2) .1893(2) .0794(10) Uani d . N
C20 1 .1396(7) .2625(2) .3474(2) .0583(10) Uani d . C
C21 1 .2815(8) .3243(2) .3588(2) .0752(13) Uani d . C
H21A 1 .3895(8) .3321(2) .3240(2) .080 Uiso d R H
C22 1 .2704(12) .3736(3) .4209(3) .100(2) Uani d . C
H22A 1 .3659(12) .4179(3) .4284(3) .080 Uiso d R H
C23 1 .1238(11) .3609(3) .4720(3) .105(2) Uani d . C
H23A 1 .1197(11) .3951(3) .5151(3) .080 Uiso d R H
C24 1 -.0136(10) .3008(3) .4613(3) .101(2) Uani d . C
H24A 1 -0.1165(10) .2924(3) .4979(3) .080 Uiso d R H
C25 1 -.0081(8) .2514(3) .3998(2) .0788(13) Uani d . C
H25A 1 -0.1062(8) .2080(3) .3926(2) .080 Uiso d R H

loop_
_atom_type_symbol
_atom_type_description
_atom_type_scat_dispersion_real
_atom_type_scat_dispersion_imag
_atom_type_scat_source
C C 0.0181 0.0091 'International Tables Vol C Tables 4.2.6.8 and 6.1.1.4'
H H 0.0000 0.0000 'International Tables Vol C Tables 4.2.6.8 and 6.1.1.4'
N N 0.0311 0.0180 'International Tables Vol C Tables 4.2.6.8 and 6.1.1.4'

loop_
_geom_angle_atom_site_label_1
_geom_angle_atom_site_label_2
_geom_angle_atom_site_label_3
_geom_angle
_geom_angle_publ_flag
C2 N1 C10 111.4(3) yes
C2 N1 C6 113.1(2) yes
C10 N1 C6 111.2(3) yes
N1 C2 C18 110.1(3) yes
N1 C2 C20 111.2(3) yes
C18 C2 C20 109.5(3) yes
N1 C2 C3 110.5(3) yes
C18 C2 C3 106.6(3) yes
C20 C2 C3 108.9(3) yes
C4 C3 C2 112.4(3) yes
C4 C3 H3A 110.6(2) ?
C2 C3 H3A 109.8(2) ?
C4 C3 H3B 107.8(2) ?
C2 C3 H3B 107.9(2) ?
H3A C3 H3B 108.1 ?
C3 C4 C5 108.7(3) yes
C3 C4 H4A 108.7(2) ?
C5 C4 H4A 109.0(2) ?
C3 C4 H4B 111.0(2) ?
C5 C4 H4B 110.8(2) ?
H4A C4 H4B 108.6 ?
C6 C5 C4 112.1(3) yes
C6 C5 H5A 110.6(2) ?
C4 C5 H5A 110.5(2) ?
C6 C5 H5B 107.1(2) ?
C4 C5 H5B 108.2(2) ?
H5A C5 H5B 108.1 ?
N1 C6 C5 112.2(3) yes
N1 C6 C7 108.7(2) yes
C5 C6 C7 112.1(3) yes
N1 C6 H6A 108.1(2) ?
C5 C6 H6A 107.2(2) ?
C7 C6 H6A 108.5(2) ?
C8 C7 C6 109.3(3) yes
C8 C7 C17 109.9(3) yes
C6 C7 C17 111.9(3) yes
C8 C7 H7A 108.4(2) ?
C6 C7 H7A 108.8(2) ?
C17 C7 H7A 108.6(2) ?
C9 C8 C7 105.9(3) yes
C9 C8 H8A 110.4(2) ?
C7 C8 H8A 109.6(2) ?
C9 C8 H8B 110.8(2) ?
C7 C8 H8B 111.4(2) ?
H8A C8 H8B 108.7 ?
C8 C9 C10 109.1(3) yes
C8 C9 C11 109.7(3) yes
C10 C9 C11 114.4(3) yes
C8 C9 H9A 108.7(2) ?
C10 C9 H9A 107.6(2) ?
C11 C9 H9A 107.2(2) ?
N1 C10 C9 113.2(3) yes
N1 C10 H10A 107.9(2) ?
C9 C10 H10A 109.2(2) ?
N1 C10 H10B 108.4(2) ?
C9 C10 H10B 110.1(2) ?
H10A C10 H10B 107.8 ?
N16 C11 C12 108.6(3) yes
N16 C11 C9 110.1(3) yes
C12 C11 C9 111.7(3) yes
N16 C11 H11A 109.0(2) ?
C12 C11 H11A 108.9(2) ?
C9 C11 H11A 108.4(2) ?
C13 C12 C11 112.2(4) yes
C13 C12 H12A 109.6(2) ?
C11 C12 H12A 109.4(2) ?
C13 C12 H12B 109.0(3) ?
C11 C12 H12B 108.5(2) ?
H12A C12 H12B 108.1 ?
C14 C13 C12 110.7(3) yes
C14 C13 H13A 108.7(3) ?
C12 C13 H13A 108.9(3) ?
C14 C13 H13B 110.4(2) ?
C12 C13 H13B 110.1(2) ?
H13A C13 H13B 108.0 ?
C15 C14 C13 111.3(4) yes
C15 C14 H14A 110.2(2) ?
C13 C14 H14A 109.4(2) ?
C15 C14 H14B 109.2(2) ?
C13 C14 H14B 108.6(3) ?
H14A C14 H14B 108.1 ?
N16 C15 C14 110.1(4) yes
N16 C15 H15A 109.8(2) ?
C14 C15 H15A 109.7(2) ?
N16 C15 H15B 109.4(2) ?
C14 C15 H15B 109.5(3) ?
H15A C15 H15B 108.3 ?
C17 N16 C15 110.7(3) yes
C17 N16 C11 111.7(3) yes
C15 N16 C11 111.4(3) yes
N16 C17 C7 110.9(3) yes
N16 C17 H17A 108.9(2) ?
C7 C17 H17A 109.8(2) ?
N16 C17 H17B 110.1(2) ?
C7 C17 H17B 108.7(2) ?
H17A C17 H17B 108.4 ?
N19 C18 C2 176.6(4) yes
C25 C20 C21 117.8(4) yes
C25 C20 C2 119.1(3) yes
C21 C20 C2 122.9(4) yes
C20 C21 C22 119.9(5) yes
C20 C21 H21A 119.8(3) ?
C22 C21 H21A 120.3(3) ?
C23 C22 C21 121.0(5) yes
C23 C22 H22A 118.6(3) ?
C21 C22 H22A 120.5(3) ?
C24 C23 C22 119.2(4) yes
C24 C23 H23A 121.0(3) ?
C22 C23 H23A 119.8(3) ?
C23 C24 C25 121.2(5) yes
C23 C24 H24A 118.4(3) ?
C25 C24 H24A 120.3(3) ?
C20 C25 C24 120.8(4) yes
C20 C25 H25A 118.2(2) ?
C24 C25 H25A 121.0(3) ?

loop_
_geom_bond_atom_site_label_1
_geom_bond_atom_site_label_2
_geom_bond_distance
_geom_bond_publ_flag
N1 C2 1.473(4) yes
N1 C10 1.478(5) yes
N1 C6 1.488(4) yes
C2 C18 1.496(5) yes
C2 C20 1.535(5) yes
C2 C3 1.539(5) yes
C3 C4 1.506(5) yes
C3 H3A 0.96 ?
C3 H3B 0.96 ?
C4 C5 1.523(5) yes
C4 H4A 0.96 ?
C4 H4B 0.96 ?
C5 C6 1.509(5) yes
C5 H5A 0.96 ?
C5 H5B 0.96 ?
C6 C7 1.526(5) yes
C6 H6A 0.96 ?
C7 C8 1.519(5) yes
C7 C17 1.544(5) yes
C7 H7A 0.96 ?
C8 C9 1.514(5) yes
C8 H8A 0.96 ?
C8 H8B 0.96 ?
C9 C10 1.525(5) yes
C9 C11 1.550(5) yes
C9 H9A 0.96 ?
C10 H10A 0.96 ?
C10 H10B 0.96 ?
C11 N16 1.471(5) yes
C11 C12 1.519(5) yes
C11 H11A 0.96 ?
C12 C13 1.517(6) yes
C12 H12A 0.96 ?
C12 H12B 0.96 ?
C13 C14 1.510(6) yes
C13 H13A 0.96 ?
C13 H13B 0.96 ?
C14 C15 1.507(5) yes
C14 H14A 0.96 ?
C14 H14B 0.96 ?
C15 N16 1.465(5) yes
C15 H15A 0.96 ?
C15 H15B 0.96 ?
N16 C17 1.458(4) yes
C17 H17A 0.96 ?
C17 H17B 0.96 ?
C18 N19 1.143(5) yes
C20 C25 1.374(6) yes
C20 C21 1.379(6) yes
C21 C22 1.386(6) yes
C21 H21A 0.96 ?
C22 C23 1.357(8) yes
C22 H22A 0.96 ?
C23 C24 1.337(8) yes
C23 H23A 0.96 ?
C24 C25 1.375(6) yes
C24 H24A 0.96 ?
C25 H25A 0.96 ?

loop_
_geom_torsion_atom_site_label_1
_geom_torsion_atom_site_label_2
_geom_torsion_atom_site_label_3
_geom_torsion_atom_site_label_4
_geom_torsion
C10 N1 C2 C18 61.8(3)
C6 N1 C2 C18 -64.3(4)
C10 N1 C2 C20 -59.6(4)
C6 N1 C2 C20 174.3(3)
C10 N1 C2 C3 179.3(3)
C6 N1 C2 C3 53.2(4)
N1 C2 C3 C4 -55.7(4)
C18 C2 C3 C4 63.9(4)
C20 C2 C3 C4 -178.1(3)
C2 C3 C4 C5 56.0(4)
C3 C4 C5 C6 -55.1(4)
C2 N1 C6 C5 -53.4(4)
C10 N1 C6 C5 -179.6(3)
C2 N1 C6 C7 -177.8(3)
C10 N1 C6 C7 56.0(4)
C4 C5 C6 N1 54.1(4)
C4 C5 C6 C7 176.7(3)
N1 C6 C7 C8 -63.7(4)
C5 C6 C7 C8 171.8(3)
N1 C6 C7 C17 58.3(4)
C5 C6 C7 C17 -66.3(3)
C6 C7 C8 C9 65.9(3)
C17 C7 C8 C9 -57.2(4)
C7 C8 C9 C10 -60.8(4)
C7 C8 C9 C11 65.3(3)
C2 N1 C10 C9 179.1(3)
C6 N1 C10 C9 -53.7(4)
C8 C9 C10 N1 56.5(4)
C11 C9 C10 N1 -66.9(4)
C8 C9 C11 N16 -11.3(4)
C10 C9 C11 N16 111.7(3)
C8 C9 C11 C12 109.5(3)
C10 C9 C11 C12 -127.5(3)
N16 C11 C12 C13 -56.1(4)
C9 C11 C12 C13 -177.7(3)
C11 C12 C13 C14 52.1(5)
C12 C13 C14 C15 -51.7(5)
C13 C14 C15 N16 56.5(5)
C14 C15 N16 C17 173.1(3)
C14 C15 N16 C11 -62.1(4)
C12 C11 N16 C17 -174.6(3)
C9 C11 N16 C17 -52.0(4)
C12 C11 N16 C15 61.1(4)
C9 C11 N16 C15 -176.3(3)
C15 N16 C17 C7 -174.9(3)
C11 N16 C17 C7 60.3(3)
C8 C7 C17 N16 -3.2(4)
C6 C7 C17 N16 -124.8(3)
N1 C2 C18 N19 77.(7)
C20 C2 C18 N19 -161.(7)
C3 C2 C18 N19 -43.(7)
N1 C2 C20 C25 -57.8(5)
C18 C2 C20 C25 -179.6(3)
C3 C2 C20 C25 64.2(4)
N1 C2 C20 C21 126.4(4)
C18 C2 C20 C21 4.7(5)
C3 C2 C20 C21 -111.5(4)
C25 C20 C21 C22 -0.9(6)
C2 C20 C21 C22 174.9(4)
C20 C21 C22 C23 1.4(8)
C21 C22 C23 C24 -1.1(9)
C22 C23 C24 C25 0.4(9)
C21 C20 C25 C24 0.2(7)
C2 C20 C25 C24 -175.8(4)
C23 C24 C25 C20 0.1(8)

loop_
_cod_related_entry_id
_cod_related_entry_database
_cod_related_entry_code
1 ChemSpider 21187071
